data_7107304
loop_
_publ_author_name
'Helene Wahl'
'Delia A. Haynes'
'Tanya le Roex'

_publ_section_title
;
 Porous salts based on the pamoate ion
;
_journal_name_full Chem.Commun.
_journal_page_first 1775
_journal_paper_doi 10.1039/c2cc14753j
_journal_year 2012
_chemical_formula_moiety
;
C7 H10 N 1+ , C23 H15 O6 1- ,
0.764(H2 O), 0.868(C H2 Cl2)
;
_chemical_formula_sum 'C30.87 H28.26 Cl1.74 N O6.76'
_chemical_formula_weight 582.99
_chemical_name_common '3,4 lutidinium pamoate hydrate dichloromethane solvate'
_chemical_name_systematic
;
?
;
_space_group_IT_number 15
_symmetry_cell_setting monoclinic
_symmetry_space_group_name_Hall '-C 2yc'
_symmetry_space_group_name_H-M 'C 1 2/c 1'
_atom_sites_solution_hydrogens geom
_atom_sites_solution_primary direct
_atom_sites_solution_secondary difmap
_audit_creation_method SHELXL-97
_cell_angle_alpha 90.00
_cell_angle_beta 114.883(4)
_cell_angle_gamma 90.00
_cell_formula_units_Z 8
_cell_length_a 21.952(7)
_cell_length_b 19.780(7)
_cell_length_c 14.411(5)
_cell_measurement_reflns_used 1660
_cell_measurement_temperature 100(2)
_cell_measurement_theta_max 21.23
_cell_measurement_theta_min 2.42
_cell_volume 5677(3)
_computing_cell_refinement 'SAINT (Bruker, 2009)'
_computing_data_collection 'APEX2 (Bruker, 2009)'
_computing_data_reduction SAINT
_computing_structure_refinement 'SHELXL (Sheldrick, 2008)'
_computing_structure_solution 'SHELXS (Sheldrick, 2008)'
_diffrn_ambient_temperature 100(2)
_diffrn_measured_fraction_theta_full 0.989
_diffrn_measured_fraction_theta_max 0.989
_diffrn_measurement_device_type 'Bruker SMART APEX CCD area-detector'
_diffrn_measurement_method '\f and \w scans'
_diffrn_radiation_monochromator graphite
_diffrn_radiation_source 'fine-focus sealed tube'
_diffrn_radiation_type MoK\a
_diffrn_radiation_wavelength 0.71073
_diffrn_reflns_av_R_equivalents 0.0827
_diffrn_reflns_av_sigmaI/netI 0.1051
_diffrn_reflns_limit_h_max 25
_diffrn_reflns_limit_h_min -26
_diffrn_reflns_limit_k_max 23
_diffrn_reflns_limit_k_min -17
_diffrn_reflns_limit_l_max 17
_diffrn_reflns_limit_l_min -16
_diffrn_reflns_number 14538
_diffrn_reflns_theta_full 25.05
_diffrn_reflns_theta_max 25.05
_diffrn_reflns_theta_min 1.79
_diffrn_standards_number 0
_exptl_absorpt_coefficient_mu 0.252
_exptl_absorpt_correction_T_max 0.7452
_exptl_absorpt_correction_T_min 0.5784
_exptl_absorpt_correction_type multi-scan
_exptl_absorpt_process_details '(SADABS; Bruker, 2008)'
_exptl_crystal_colour yellow
_exptl_crystal_density_diffrn 1.364
_exptl_crystal_density_method 'not measured'
_exptl_crystal_description block
_exptl_crystal_F_000 2433
_exptl_crystal_size_max 0.18
_exptl_crystal_size_mid 0.14
_exptl_crystal_size_min 0.12
_refine_diff_density_max 0.413
_refine_diff_density_min -0.768
_refine_diff_density_rms 0.122
_refine_ls_extinction_coef 0.0037(6)
_refine_ls_extinction_expression Fc^*^=kFc[1+0.001xFc^2^\l^3^/sin(2\q)]^-1/4^
_refine_ls_extinction_method SHELXL
_refine_ls_goodness_of_fit_ref 1.075
_refine_ls_hydrogen_treatment mixed
_refine_ls_matrix_type full
_refine_ls_number_parameters 400
_refine_ls_number_reflns 4988
_refine_ls_number_restraints 8
_refine_ls_restrained_S_all 1.074
_refine_ls_R_factor_all 0.1664
_refine_ls_R_factor_gt 0.1050
_refine_ls_shift/su_max 0.005
_refine_ls_shift/su_mean 0.000
_refine_ls_structure_factor_coef Fsqd
_refine_ls_weighting_details 'calc w=1/[\s^2^(Fo^2^)+(0.1205P)^2^+39.4902P] where P=(Fo^2^+2Fc^2^)/3'
_refine_ls_weighting_scheme calc
_refine_ls_wR_factor_gt 0.2758
_refine_ls_wR_factor_ref 0.3092
_reflns_number_gt 2811
_reflns_number_total 4988
_reflns_threshold_expression >2sigma(I)
_cod_data_source_file c2cc14753j.txt
_cod_data_source_block 1.DCM
_cod_original_cell_volume 5676(3)
_cod_original_sg_symbol_H-M C2/c
_cod_database_code 7107304

loop_
_symmetry_equiv_pos_as_xyz
'x, y, z'
'-x, y, -z+1/2'
'x+1/2, y+1/2, z'
'-x+1/2, y+1/2, -z+1/2'
'-x, -y, -z'
'x, -y, z-1/2'
'-x+1/2, -y+1/2, -z'
'x+1/2, -y+1/2, z-1/2'

loop_
_atom_site_label
_atom_site_type_symbol
_atom_site_fract_x
_atom_site_fract_y
_atom_site_fract_z
_atom_site_U_iso_or_equiv
_atom_site_adp_type
_atom_site_occupancy
_atom_site_symmetry_multiplicity
_atom_site_calc_flag
_atom_site_refinement_flags
_atom_site_disorder_assembly
_atom_site_disorder_group
O1 O 0.0000 0.6697(3) 0.7500 0.0313(14) Uani 1 2 d SD . .
H1 H -0.007(3) 0.644(3) 0.691(3) 0.032(17) Uiso 1 1 d D . .
Cl2 Cl 0.9872(3) 0.8989(3) 0.8462(6) 0.240(3) Uani 1 1 d . . .
C2 C 1.0000 0.9577(18) 0.7500 0.29(2) Uani 1 2 d S . .
H2A H 1.0398 0.9868 0.7849 0.350 Uiso 0.50 1 calc PR . .
H2B H 0.9602 0.9868 0.7151 0.350 Uiso 0.50 1 calc PR . .
Cl1 Cl 1.0100(2) 1.1266(3) 0.8604(5) 0.141(3) Uani 0.736(12) 1 d P A 1
C1 C 1.0000 1.1775(14) 0.7500 0.141(12) Uani 0.736(12) 2 d SPU . 1
H1A H 0.9602 1.2070 0.7318 0.169 Uiso 0.368(6) 1 calc PR A 1
H1B H 1.0398 1.2070 0.7682 0.169 Uiso 0.368(6) 1 calc PR A 1
N11 N 0.6215(3) 1.0164(3) 0.6331(4) 0.0336(13) Uani 1 1 d . . .
H11 H 0.591(4) 0.992(4) 0.635(6) 0.07(3) Uiso 1 1 d . . .
C12 C 0.6740(3) 0.9755(3) 0.6500(5) 0.0383(16) Uani 1 1 d . . .
H12 H 0.6687 0.9280 0.6532 0.046 Uiso 1 1 calc R . .
C13 C 0.7357(3) 1.0010(3) 0.6627(5) 0.0352(15) Uani 1 1 d . . .
C14 C 0.7415(3) 1.0715(3) 0.6591(5) 0.0369(16) Uani 1 1 d . . .
C15 C 0.6855(3) 1.1118(3) 0.6382(5) 0.0400(17) Uani 1 1 d . . .
H15 H 0.6884 1.1594 0.6324 0.048 Uiso 1 1 calc R . .
C16 C 0.6257(3) 1.0826(3) 0.6258(5) 0.0386(16) Uani 1 1 d . . .
H16 H 0.5874 1.1100 0.6119 0.046 Uiso 1 1 calc R . .
C17 C 0.7931(3) 0.9548(4) 0.6800(6) 0.0451(18) Uani 1 1 d . . .
H17A H 0.8301 0.9650 0.7462 0.068 Uiso 1 1 calc R . .
H17B H 0.8080 0.9610 0.6254 0.068 Uiso 1 1 calc R . .
H17C H 0.7787 0.9078 0.6798 0.068 Uiso 1 1 calc R . .
C18 C 0.8076(3) 1.1038(4) 0.6778(6) 0.0449(18) Uani 1 1 d . . .
H18A H 0.8227 1.0877 0.6266 0.067 Uiso 1 1 calc R . .
H18B H 0.8410 1.0918 0.7463 0.067 Uiso 1 1 calc R . .
H18C H 0.8023 1.1531 0.6726 0.067 Uiso 1 1 calc R . .
O211 O 0.4211(2) 0.8776(2) 0.6174(4) 0.0369(12) Uani 1 1 d . . .
C211 C 0.3777(3) 0.9291(3) 0.6108(5) 0.0315(14) Uani 1 1 d . . .
H211 H 0.448(4) 0.896(4) 0.607(5) 0.04(2) Uiso 1 1 d . . .
C212 C 0.3991(3) 0.9977(3) 0.6140(5) 0.0317(14) Uani 1 1 d . . .
C213 C 0.3554(3) 1.0485(3) 0.6065(5) 0.0321(14) Uani 1 1 d . . .
H213 H 0.3698 1.0941 0.6091 0.039 Uiso 1 1 calc R . .
C214 C 0.2901(3) 1.0356(3) 0.5951(5) 0.0337(15) Uani 1 1 d . . .
C215 C 0.2454(3) 1.0888(3) 0.5846(5) 0.0390(16) Uani 1 1 d . . .
H215 H 0.2610 1.1341 0.5910 0.047 Uiso 1 1 calc R . .
C216 C 0.1797(3) 1.0765(4) 0.5652(5) 0.0409(17) Uani 1 1 d . . .
H216 H 0.1498 1.1130 0.5576 0.049 Uiso 1 1 calc R . .
C217 C 0.1572(3) 1.0101(3) 0.5569(5) 0.0404(17) Uani 1 1 d . . .
H217 H 0.1116 1.0017 0.5431 0.049 Uiso 1 1 calc R . .
C218 C 0.1993(3) 0.9563(4) 0.5680(5) 0.0387(16) Uani 1 1 d . . .
H218 H 0.1823 0.9115 0.5615 0.046 Uiso 1 1 calc R . .
C219 C 0.2688(3) 0.9671(3) 0.5895(5) 0.0323(15) Uani 1 1 d . . .
C220 C 0.3137(3) 0.9124(3) 0.6008(5) 0.0321(14) Uani 1 1 d . . .
O221 O 0.5059(2) 0.9645(2) 0.6233(3) 0.0364(11) Uani 1 1 d . . .
C221 C 0.4678(3) 1.0148(3) 0.6198(5) 0.0339(15) Uani 1 1 d . . .
O222 O 0.4832(2) 1.0747(2) 0.6163(4) 0.0395(11) Uani 1 1 d . . .
C222 C 0.2922(3) 0.8393(3) 0.5924(5) 0.0345(15) Uani 1 1 d . . .
H22A H 0.2526 0.8333 0.5263 0.041 Uiso 1 1 calc R . .
H22B H 0.3289 0.8111 0.5901 0.041 Uiso 1 1 calc R . .
C223 C 0.2749(3) 0.8124(3) 0.6760(5) 0.0303(14) Uani 1 1 d . . .
O224 O 0.1628(2) 0.7962(2) 0.5579(3) 0.0344(11) Uani 1 1 d . . .
C224 C 0.2100(3) 0.7937(3) 0.6574(5) 0.0294(14) Uani 1 1 d . . .
H224 H 0.121(4) 0.774(3) 0.558(5) 0.045(19) Uiso 1 1 d . . .
C225 C 0.1926(3) 0.7724(3) 0.7364(5) 0.0285(14) Uani 1 1 d . . .
C226 C 0.2401(3) 0.7674(3) 0.8338(5) 0.0304(14) Uani 1 1 d . . .
H226 H 0.2275 0.7548 0.8869 0.036 Uiso 1 1 calc R . .
C227 C 0.3081(3) 0.7808(3) 0.8572(5) 0.0304(14) Uani 1 1 d . . .
C228 C 0.3581(3) 0.7712(3) 0.9595(5) 0.0321(14) Uani 1 1 d . . .
H228 H 0.3456 0.7580 1.0125 0.039 Uiso 1 1 calc R . .
C229 C 0.4239(3) 0.7813(3) 0.9796(5) 0.0380(16) Uani 1 1 d . . .
H229 H 0.4574 0.7739 1.0469 0.046 Uiso 1 1 calc R . .
C230 C 0.4425(3) 0.8019(3) 0.9042(5) 0.0394(17) Uani 1 1 d . . .
H230 H 0.4888 0.8080 0.9206 0.047 Uiso 1 1 calc R . .
C231 C 0.3958(3) 0.8140(3) 0.8050(5) 0.0337(15) Uani 1 1 d . . .
H231 H 0.4098 0.8291 0.7545 0.040 Uiso 1 1 calc R . .
C232 C 0.3261(3) 0.8033(3) 0.7798(5) 0.0305(14) Uani 1 1 d . . .
O233 O 0.07937(19) 0.7469(2) 0.6236(3) 0.0375(11) Uani 1 1 d . . .
C233 C 0.1225(3) 0.7499(3) 0.7118(5) 0.0309(14) Uani 1 1 d . . .
O234 O 0.11226(19) 0.7315(2) 0.7910(3) 0.0388(12) Uani 1 1 d D . .
H234 H 0.076(3) 0.704(5) 0.786(8) 0.12(4) Uiso 1 1 d D . .
O2 O 1.0542(15) 1.1849(14) 0.832(3) 0.113(13) Uani 0.264(12) 1 d P A 2

loop_
_atom_site_aniso_label
_atom_site_aniso_U_11
_atom_site_aniso_U_22
_atom_site_aniso_U_33
_atom_site_aniso_U_23
_atom_site_aniso_U_13
_atom_site_aniso_U_12
O1 0.014(3) 0.040(4) 0.040(4) 0.000 0.012(3) 0.000
Cl2 0.135(4) 0.184(5) 0.328(8) 0.083(5) 0.026(5) -0.044(4)
C2 0.36(5) 0.21(3) 0.49(7) 0.000 0.36(6) 0.000
Cl1 0.097(4) 0.114(4) 0.177(6) -0.005(4) 0.022(3) 0.004(3)
C1 0.067(18) 0.11(2) 0.22(4) 0.000 0.04(2) 0.000
N11 0.026(3) 0.037(3) 0.042(3) 0.000(2) 0.020(3) -0.002(2)
C12 0.046(4) 0.035(4) 0.040(4) 0.003(3) 0.024(3) -0.001(3)
C13 0.031(3) 0.039(4) 0.038(4) 0.002(3) 0.017(3) 0.000(3)
C14 0.034(4) 0.045(4) 0.042(4) -0.003(3) 0.026(3) -0.005(3)
C15 0.039(4) 0.037(4) 0.057(5) -0.001(3) 0.032(3) -0.003(3)
C16 0.038(4) 0.040(4) 0.046(4) 0.008(3) 0.026(3) 0.006(3)
C17 0.036(4) 0.044(4) 0.056(5) 0.009(3) 0.020(3) 0.004(3)
C18 0.040(4) 0.045(4) 0.058(5) -0.001(3) 0.030(4) -0.007(3)
O211 0.023(2) 0.035(3) 0.057(3) -0.005(2) 0.021(2) -0.003(2)
C211 0.026(3) 0.032(3) 0.039(4) 0.001(3) 0.016(3) 0.006(3)
C212 0.028(3) 0.038(4) 0.032(4) -0.002(3) 0.016(3) -0.004(3)
C213 0.029(3) 0.032(3) 0.036(4) -0.001(3) 0.015(3) 0.001(3)
C214 0.028(3) 0.042(4) 0.035(4) -0.003(3) 0.017(3) -0.002(3)
C215 0.042(4) 0.036(4) 0.045(4) -0.004(3) 0.024(3) 0.005(3)
C216 0.028(3) 0.044(4) 0.055(5) 0.001(3) 0.021(3) 0.007(3)
C217 0.029(3) 0.046(4) 0.050(4) 0.006(3) 0.021(3) 0.008(3)
C218 0.029(3) 0.046(4) 0.046(4) 0.000(3) 0.020(3) 0.000(3)
C219 0.025(3) 0.038(4) 0.036(4) -0.004(3) 0.015(3) -0.001(3)
C220 0.023(3) 0.039(4) 0.033(4) -0.003(3) 0.011(3) 0.001(3)
O221 0.028(2) 0.033(2) 0.049(3) -0.002(2) 0.017(2) -0.0013(19)
C221 0.026(3) 0.042(4) 0.033(4) 0.000(3) 0.012(3) 0.003(3)
O222 0.036(2) 0.034(3) 0.057(3) 0.001(2) 0.029(2) -0.002(2)
C222 0.022(3) 0.036(4) 0.047(4) -0.004(3) 0.016(3) 0.001(3)
C223 0.027(3) 0.024(3) 0.039(4) -0.004(3) 0.013(3) 0.002(2)
O224 0.019(2) 0.041(3) 0.039(3) 0.001(2) 0.0079(19) -0.0041(19)
C224 0.014(3) 0.030(3) 0.038(4) -0.004(3) 0.005(3) 0.001(2)
C225 0.017(3) 0.029(3) 0.035(4) -0.002(3) 0.006(3) -0.004(2)
C226 0.020(3) 0.034(3) 0.036(4) -0.001(3) 0.011(3) -0.002(3)
C227 0.021(3) 0.030(3) 0.039(4) 0.003(3) 0.011(3) 0.000(3)
C228 0.018(3) 0.037(4) 0.037(4) 0.000(3) 0.007(3) 0.000(3)
C229 0.018(3) 0.038(4) 0.050(4) 0.006(3) 0.006(3) 0.002(3)
C230 0.021(3) 0.040(4) 0.052(4) 0.004(3) 0.010(3) -0.005(3)
C231 0.018(3) 0.032(3) 0.052(4) 0.002(3) 0.016(3) 0.000(3)
C232 0.018(3) 0.029(3) 0.042(4) -0.001(3) 0.010(3) 0.004(2)
O233 0.018(2) 0.048(3) 0.041(3) -0.003(2) 0.007(2) -0.0057(19)
C233 0.016(3) 0.035(4) 0.038(4) 0.002(3) 0.009(3) 0.001(2)
O234 0.016(2) 0.057(3) 0.040(3) 0.001(2) 0.0082(19) -0.010(2)
O2 0.063(19) 0.07(2) 0.15(3) 0.003(18) 0.000(19) 0.017(15)

loop_
_atom_type_symbol
_atom_type_description
_atom_type_scat_dispersion_real
_atom_type_scat_dispersion_imag
_atom_type_scat_source
C C 0.0033 0.0016 'International Tables Vol C Tables 4.2.6.8 and 6.1.1.4'
H H 0.0000 0.0000 'International Tables Vol C Tables 4.2.6.8 and 6.1.1.4'
N N 0.0061 0.0033 'International Tables Vol C Tables 4.2.6.8 and 6.1.1.4'
O O 0.0106 0.0060 'International Tables Vol C Tables 4.2.6.8 and 6.1.1.4'
Cl Cl 0.1484 0.1585 'International Tables Vol C Tables 4.2.6.8 and 6.1.1.4'

loop_
_geom_angle_atom_site_label_1
_geom_angle_atom_site_label_2
_geom_angle_atom_site_label_3
_geom_angle
_geom_angle_site_symmetry_1
_geom_angle_site_symmetry_3
Cl2 C2 Cl2 105.5(18) . 2_756
Cl2 C2 H2A 110.6 . .
Cl2 C2 H2A 110.6 2_756 .
Cl2 C2 H2B 110.6 . .
Cl2 C2 H2B 110.6 2_756 .
H2A C2 H2B 108.8 . .
Cl1 C1 Cl1 112.7(16) 2_756 .
Cl1 C1 H1A 109.1 2_756 .
Cl1 C1 H1A 109.1 . .
Cl1 C1 H1B 109.1 2_756 .
Cl1 C1 H1B 109.1 . .
H1A C1 H1B 107.8 . .
C16 N11 C12 121.9(6) . .
C16 N11 H11 131(6) . .
C12 N11 H11 107(6) . .
N11 C12 C13 121.5(6) . .
N11 C12 H12 119.3 . .
C13 C12 H12 119.3 . .
C12 C13 C14 117.2(6) . .
C12 C13 C17 120.6(6) . .
C14 C13 C17 122.2(6) . .
C15 C14 C13 119.5(6) . .
C15 C14 C18 119.7(6) . .
C13 C14 C18 120.8(6) . .
C16 C15 C14 119.8(6) . .
C16 C15 H15 120.1 . .
C14 C15 H15 120.1 . .
N11 C16 C15 120.1(6) . .
N11 C16 H16 120.0 . .
C15 C16 H16 120.0 . .
C13 C17 H17A 109.5 . .
C13 C17 H17B 109.5 . .
H17A C17 H17B 109.5 . .
C13 C17 H17C 109.5 . .
H17A C17 H17C 109.5 . .
H17B C17 H17C 109.5 . .
C14 C18 H18A 109.5 . .
C14 C18 H18B 109.5 . .
H18A C18 H18B 109.5 . .
C14 C18 H18C 109.5 . .
H18A C18 H18C 109.5 . .
H18B C18 H18C 109.5 . .
C211 O211 H211 102(5) . .
O211 C211 C220 118.3(6) . .
O211 C211 C212 119.5(5) . .
C220 C211 C212 122.3(5) . .
C213 C212 C211 119.1(5) . .
C213 C212 C221 119.4(6) . .
C211 C212 C221 121.4(5) . .
C212 C213 C214 121.8(6) . .
C212 C213 H213 119.1 . .
C214 C213 H213 119.1 . .
C213 C214 C215 120.8(6) . .
C213 C214 C219 118.6(6) . .
C215 C214 C219 120.6(6) . .
C216 C215 C214 121.1(6) . .
C216 C215 H215 119.4 . .
C214 C215 H215 119.4 . .
C215 C216 C217 119.3(6) . .
C215 C216 H216 120.3 . .
C217 C216 H216 120.3 . .
C218 C217 C216 121.7(6) . .
C218 C217 H217 119.1 . .
C216 C217 H217 119.1 . .
C217 C218 C219 120.6(6) . .
C217 C218 H218 119.7 . .
C219 C218 H218 119.7 . .
C214 C219 C220 121.3(5) . .
C214 C219 C218 116.6(6) . .
C220 C219 C218 122.1(6) . .
C211 C220 C219 116.9(6) . .
C211 C220 C222 120.3(5) . .
C219 C220 C222 122.6(5) . .
O222 C221 O221 123.9(6) . .
O222 C221 C212 119.6(6) . .
O221 C221 C212 116.5(6) . .
C223 C222 C220 116.7(5) . .
C223 C222 H22A 108.1 . .
C220 C222 H22A 108.1 . .
C223 C222 H22B 108.1 . .
C220 C222 H22B 108.1 . .
H22A C222 H22B 107.3 . .
C224 C223 C232 117.0(6) . .
C224 C223 C222 121.7(6) . .
C232 C223 C222 121.3(5) . .
C224 O224 H224 105(4) . .
O224 C224 C223 117.2(6) . .
O224 C224 C225 120.8(5) . .
C223 C224 C225 122.0(5) . .
C226 C225 C224 120.4(5) . .
C226 C225 C233 119.4(6) . .
C224 C225 C233 120.1(5) . .
C225 C226 C227 120.6(6) . .
C225 C226 H226 119.7 . .
C227 C226 H226 119.7 . .
C232 C227 C226 119.6(6) . .
C232 C227 C228 120.7(5) . .
C226 C227 C228 119.7(6) . .
C229 C228 C227 118.9(6) . .
C229 C228 H228 120.6 . .
C227 C228 H228 120.6 . .
C228 C229 C230 121.1(6) . .
C228 C229 H229 119.5 . .
C230 C229 H229 119.5 . .
C229 C230 C231 122.1(6) . .
C229 C230 H230 119.0 . .
C231 C230 H230 119.0 . .
C230 C231 C232 118.9(6) . .
C230 C231 H231 120.5 . .
C232 C231 H231 120.5 . .
C227 C232 C231 118.3(6) . .
C227 C232 C223 120.1(5) . .
C231 C232 C223 121.6(6) . .
O233 C233 O234 123.5(5) . .
O233 C233 C225 121.9(6) . .
O234 C233 C225 114.6(5) . .
C233 O234 H234 123(7) . .

loop_
_geom_bond_atom_site_label_1
_geom_bond_atom_site_label_2
_geom_bond_distance
_geom_bond_site_symmetry_2
O1 H1 0.949(10) .
Cl2 C2 1.92(2) .
C2 Cl2 1.92(2) 2_756
C2 H2A 0.9900 .
C2 H2B 0.9900 .
Cl1 C1 1.816(16) .
C1 Cl1 1.816(16) 2_756
C1 H1A 0.9900 .
C1 H1B 0.9900 .
N11 C16 1.320(8) .
N11 C12 1.343(8) .
N11 H11 0.85(9) .
C12 C13 1.382(9) .
C12 H12 0.9500 .
C13 C14 1.404(9) .
C13 C17 1.491(9) .
C14 C15 1.387(9) .
C14 C18 1.503(9) .
C15 C16 1.375(9) .
C15 H15 0.9500 .
C16 H16 0.9500 .
C17 H17A 0.9800 .
C17 H17B 0.9800 .
C17 H17C 0.9800 .
C18 H18A 0.9800 .
C18 H18B 0.9800 .
C18 H18C 0.9800 .
O211 C211 1.371(7) .
O211 H211 0.75(7) .
C211 C220 1.389(8) .
C211 C212 1.430(9) .
C212 C213 1.363(9) .
C212 C221 1.513(9) .
C213 C214 1.397(8) .
C213 H213 0.9500 .
C214 C215 1.403(9) .
C214 C219 1.424(9) .
C215 C216 1.371(9) .
C215 H215 0.9500 .
C216 C217 1.390(9) .
C216 H216 0.9500 .
C217 C218 1.374(9) .
C217 H217 0.9500 .
C218 C219 1.440(9) .
C218 H218 0.9500 .
C219 C220 1.426(8) .
C220 C222 1.511(9) .
O221 C221 1.286(7) .
C221 O222 1.238(8) .
C222 C223 1.505(9) .
C222 H22A 0.9900 .
C222 H22B 0.9900 .
C223 C224 1.383(8) .
C223 C232 1.456(9) .
O224 C224 1.371(7) .
O224 H224 1.02(7) .
C224 C225 1.410(9) .
C225 C226 1.355(8) .
C225 C233 1.493(8) .
C226 C227 1.411(8) .
C226 H226 0.9500 .
C227 C232 1.403(9) .
C227 C228 1.433(9) .
C228 C229 1.363(8) .
C228 H228 0.9500 .
C229 C230 1.374(9) .
C229 H229 0.9500 .
C230 C231 1.385(9) .
C230 H230 0.9500 .
C231 C232 1.432(8) .
C231 H231 0.9500 .
O233 C233 1.227(7) .
C233 O234 1.304(8) .
O234 H234 0.951(10) .

loop_
_geom_hbond_atom_site_label_D
_geom_hbond_atom_site_label_H
_geom_hbond_atom_site_label_A
_geom_hbond_distance_DH
_geom_hbond_distance_HA
_geom_hbond_distance_DA
_geom_hbond_angle_DHA
_geom_hbond_site_symmetry_A
O1 H1 O222 0.949(10) 1.70(3) 2.605(6) 158(6) 3_445
N11 H11 O221 0.85(9) 1.87(9) 2.684(7) 161(8) .
O211 H211 O221 0.75(7) 1.81(7) 2.510(6) 153(7) .
O224 H224 O233 1.02(7) 1.65(7) 2.581(6) 149(6) .
O234 H234 O1 0.951(10) 1.66(3) 2.586(5) 164(10) .
